data_1573809
loop_
_publ_author_name
'Dadgaryeganeh, Reza'
'LeBlanc, Jesse'
'Pradhan, Ekadashi'
'Miao, Dandan'
'Hussein, Amaar'
'Hunter, Howard N.'
'Zeng, Tao'
'Romero-Nieto, Carlos'
'Baumgartner, Thomas'

_publ_section_title
;
 From flat to twisted -- multifunctional phosphacyclic nanocarbons based
 on Vat Orange 3
;
_journal_name_full 'Chemical Science'
_journal_paper_doi 10.1039/D4SC07106A
_journal_year 2025
_chemical_formula_moiety 'C35 H37 O2 P'
_chemical_formula_sum 'C35 H37 O2 P'
_chemical_formula_weight 520.61
_space_group_crystal_system orthorhombic
_space_group_IT_number 56
_space_group_name_Hall '-P 2ab 2ac'
_space_group_name_H-M_alt 'P c c n'
_atom_sites_solution_hydrogens geom
_audit_creation_date 2024-06-24
_audit_creation_method
;
Olex2 1.5
(compiled 2024.02.16 svn.r378c4104 for OlexSys, GUI svn.r6928)
;
_audit_update_record
;
2024-07-12 deposited with the CCDC.	2025-01-08 downloaded from the CCDC.
;
_cell_angle_alpha 90
_cell_angle_beta 90
_cell_angle_gamma 90
_cell_formula_units_Z 8
_cell_length_a 18.8221(6)
_cell_length_b 34.2599(11)
_cell_length_c 8.6524(3)
_cell_measurement_reflns_used 9871
_cell_measurement_temperature 173(2)
_cell_measurement_theta_max 27.47
_cell_measurement_theta_min 2.38
_cell_volume 5579.4(3)
_computing_cell_refinement 'SAINT V8.40B (?, 2016)'
_computing_data_reduction 'SAINT V8.40B (?, 2016)'
_computing_molecular_graphics 'Olex2 1.5 (Dolomanov et al., 2009)'
_computing_publication_material 'Olex2 1.5 (Dolomanov et al., 2009)'
_computing_structure_refinement 'SHELXL 2018/3 (Sheldrick, 2015)'
_computing_structure_solution 'SHELXT 2018/2 (Sheldrick, 2018)'
_diffrn_ambient_temperature 173.00
_diffrn_measured_fraction_theta_full 0.999
_diffrn_measured_fraction_theta_max 0.997
_diffrn_measurement_device_type 'Bruker APEX-II CCD'
_diffrn_measurement_method '\f and \w scans'
_diffrn_radiation_type MoK\a
_diffrn_radiation_wavelength 0.71073
_diffrn_reflns_av_R_equivalents 0.1501
_diffrn_reflns_av_unetI/netI 0.0497
_diffrn_reflns_Laue_measured_fraction_full 0.999
_diffrn_reflns_Laue_measured_fraction_max 0.997
_diffrn_reflns_limit_h_max 24
_diffrn_reflns_limit_h_min -24
_diffrn_reflns_limit_k_max 44
_diffrn_reflns_limit_k_min -44
_diffrn_reflns_limit_l_max 11
_diffrn_reflns_limit_l_min -11
_diffrn_reflns_number 148258
_diffrn_reflns_point_group_measured_fraction_full 0.999
_diffrn_reflns_point_group_measured_fraction_max 0.997
_diffrn_reflns_theta_full 25.242
_diffrn_reflns_theta_max 27.615
_diffrn_reflns_theta_min 2.086
_exptl_absorpt_coefficient_mu 0.129
_exptl_absorpt_correction_T_max 0.7456
_exptl_absorpt_correction_T_min 0.6674
_exptl_absorpt_correction_type none
_exptl_absorpt_process_details
;
SADABS-2016/2 (Bruker,2016/2) was used for absorption correction.
wR2(int) was 0.1188 before and 0.0727 after correction.
The Ratio of minimum to maximum transmission is 0.8951.
The \l/2 correction factor is Not present.
;
_exptl_crystal_colour 'clear orange'
_exptl_crystal_colour_lustre clear
_exptl_crystal_colour_primary orange
_exptl_crystal_density_diffrn 1.240
_exptl_crystal_description plate
_exptl_crystal_F_000 2224
_exptl_crystal_size_max 0.2
_exptl_crystal_size_mid 0.1
_exptl_crystal_size_min 0.025
_refine_diff_density_max 0.434
_refine_diff_density_min -0.464
_refine_diff_density_rms 0.076
_refine_ls_extinction_method none
_refine_ls_goodness_of_fit_ref 1.260
_refine_ls_hydrogen_treatment constr
_refine_ls_matrix_type full
_refine_ls_number_parameters 344
_refine_ls_number_reflns 6459
_refine_ls_number_restraints 0
_refine_ls_restrained_S_all 1.260
_refine_ls_R_factor_all 0.1379
_refine_ls_R_factor_gt 0.1185
_refine_ls_shift/su_max 0.001
_refine_ls_shift/su_mean 0.000
_refine_ls_structure_factor_coef Fsqd
_refine_ls_weighting_details 'w=1/[\s^2^(Fo^2^)+(0.0356P)^2^+19.1551P] where P=(Fo^2^+2Fc^2^)/3'
_refine_ls_weighting_scheme calc
_refine_ls_wR_factor_gt 0.2102
_refine_ls_wR_factor_ref 0.2181
_reflns_Friedel_coverage 0.000
_reflns_number_gt 5497
_reflns_number_total 6459
_reflns_threshold_expression 'I > 2\s(I)'
_cod_data_source_file d4sc07106a2.cif
_cod_data_source_block 5_6_0m_ortho_77_a
_cod_database_code 1573809
_shelx_shelxl_version_number 2018/3
_shelx_space_group_comment
;
The symmetry employed for this shelxl refinement is uniquely defined
by the following loop, which should always be used as a source of
symmetry information in preference to the above space-group names.
They are only intended as comments.
;
_shelx_estimated_absorpt_t_max 0.997
_shelx_estimated_absorpt_t_min 0.975
_olex2_refinement_description
;
1. Fixed Uiso
 At 1.2 times of:
  All C(H) groups, All C(H,H) groups
 At 1.5 times of:
  All C(H,H,H) groups
2.a Secondary CH2 refined with riding coordinates:
 C2(H2A,H2B), C3(H3A,H3B), C4(H4A,H4B), C5(H5A,H5B), C6(H6A,H6B), C7(H7A,H7B),
 C8(H8A,H8B), C9(H9A,H9B), C10(H10A,H10B), C11(H11A,H11B), C12(H12A,H12B)
2.b Aromatic/amide H refined with riding coordinates:
 C23(H23), C24(H24), C26(H26), C27(H27), C28(H28), C29(H29), C30(H30),
 C31(H31), C32(H32), C33(H33), C34(H34), C35(H35)
2.c Idealised Me refined as rotating group:
 C1(H1A,H1B,H1C)
;
_olex2_submission_special_instructions 'No special instructions were received'

loop_
_space_group_symop_operation_xyz
'x, y, z'
'x+1/2, -y, -z+1/2'
'-x, y+1/2, -z+1/2'
'-x+1/2, -y+1/2, z'
'-x, -y, -z'
'-x-1/2, y, z-1/2'
'x, -y-1/2, z-1/2'
'x-1/2, y-1/2, -z'

loop_
_atom_site_label
_atom_site_type_symbol
_atom_site_fract_x
_atom_site_fract_y
_atom_site_fract_z
_atom_site_U_iso_or_equiv
_atom_site_adp_type
_atom_site_occupancy
_atom_site_site_symmetry_order
_atom_site_calc_flag
_atom_site_refinement_flags_posn
_atom_site_refinement_flags_adp
_atom_site_refinement_flags_occupancy
_atom_site_disorder_assembly
_atom_site_disorder_group
P1 P 0.65424(5) 0.63958(3) 0.72400(12) 0.0218(2) Uani 1 1 d . . . . .
O1 O 0.64270(14) 0.49854(8) 0.1765(3) 0.0221(6) Uani 1 1 d . . . . .
O2 O 0.73055(15) 0.64668(9) 0.7524(3) 0.0335(7) Uani 1 1 d . . . . .
C1 C 0.6601(5) 0.28787(19) -1.2646(7) 0.080(2) Uani 1 1 d . . . . .
H1A H 0.638727 0.264389 -1.309597 0.121 Uiso 1 1 calc R U . . .
H1B H 0.711758 0.284658 -1.259307 0.121 Uiso 1 1 calc R U . . .
H1C H 0.648658 0.310515 -1.329201 0.121 Uiso 1 1 calc R U . . .
C2 C 0.6312(4) 0.29407(17) -1.1051(7) 0.0615(17) Uani 1 1 d . . . . .
H2A H 0.639540 0.270206 -1.043255 0.074 Uiso 1 1 calc R U . . .
H2B H 0.579175 0.298069 -1.112026 0.074 Uiso 1 1 calc R U . . .
C3 C 0.6639(3) 0.32853(14) -1.0222(5) 0.0371(11) Uani 1 1 d . . . . .
H3A H 0.654617 0.352423 -1.083251 0.044 Uiso 1 1 calc R U . . .
H3B H 0.715995 0.324773 -1.017761 0.044 Uiso 1 1 calc R U . . .
C4 C 0.6365(3) 0.33473(14) -0.8596(5) 0.0374(11) Uani 1 1 d . . . . .
H4A H 0.646091 0.310987 -0.797818 0.045 Uiso 1 1 calc R U . . .
H4B H 0.584355 0.338439 -0.863475 0.045 Uiso 1 1 calc R U . . .
C5 C 0.6698(2) 0.36962(13) -0.7793(5) 0.0328(10) Uani 1 1 d . . . . .
H5A H 0.660542 0.393247 -0.841961 0.039 Uiso 1 1 calc R U . . .
H5B H 0.721932 0.365768 -0.775440 0.039 Uiso 1 1 calc R U . . .
C6 C 0.6430(2) 0.37670(13) -0.6161(5) 0.0338(10) Uani 1 1 d . . . . .
H6A H 0.590852 0.380497 -0.619474 0.041 Uiso 1 1 calc R U . . .
H6B H 0.652586 0.353211 -0.552816 0.041 Uiso 1 1 calc R U . . .
C7 C 0.6766(2) 0.41165(13) -0.5390(5) 0.0309(10) Uani 1 1 d . . . . .
H7A H 0.671803 0.434457 -0.608451 0.037 Uiso 1 1 calc R U . . .
H7B H 0.727912 0.406473 -0.525251 0.037 Uiso 1 1 calc R U . . .
C8 C 0.6448(2) 0.42200(13) -0.3830(5) 0.0306(10) Uani 1 1 d . . . . .
H8A H 0.593019 0.426051 -0.395551 0.037 Uiso 1 1 calc R U . . .
H8B H 0.651576 0.399706 -0.311696 0.037 Uiso 1 1 calc R U . . .
C9 C 0.6768(2) 0.45817(13) -0.3107(5) 0.0281(9) Uani 1 1 d . . . . .
H9A H 0.672507 0.480150 -0.384399 0.034 Uiso 1 1 calc R U . . .
H9B H 0.728059 0.453564 -0.292356 0.034 Uiso 1 1 calc R U . . .
C10 C 0.6418(2) 0.46970(12) -0.1585(5) 0.0284(9) Uani 1 1 d . . . . .
H10A H 0.590020 0.472522 -0.175174 0.034 Uiso 1 1 calc R U . . .
H10B H 0.649081 0.448499 -0.082352 0.034 Uiso 1 1 calc R U . . .
C11 C 0.6708(2) 0.50764(12) -0.0919(5) 0.0278(9) Uani 1 1 d . . . . .
H11A H 0.720571 0.503360 -0.058875 0.033 Uiso 1 1 calc R U . . .
H11B H 0.671217 0.527676 -0.174345 0.033 Uiso 1 1 calc R U . . .
C12 C 0.6291(2) 0.52294(12) 0.0430(5) 0.0275(9) Uani 1 1 d . . . . .
H12A H 0.643288 0.550179 0.065460 0.033 Uiso 1 1 calc R U . . .
H12B H 0.577722 0.522698 0.018344 0.033 Uiso 1 1 calc R U . . .
C13 C 0.5967(2) 0.50475(11) 0.2976(4) 0.0203(8) Uani 1 1 d . . . . .
C14 C 0.4595(2) 0.52084(10) 0.6807(4) 0.0195(8) Uani 1 1 d . . . . .
C15 C 0.50594(19) 0.51545(10) 0.5522(4) 0.0178(8) Uani 1 1 d . . . . .
C16 C 0.5637(2) 0.54160(10) 0.5314(4) 0.0189(8) Uani 1 1 d . . . . .
C17 C 0.61029(19) 0.53605(10) 0.4014(5) 0.0194(8) Uani 1 1 d . . . . .
C18 C 0.5769(2) 0.57268(10) 0.6388(4) 0.0196(8) Uani 1 1 d . . . . .
C19 C 0.5305(2) 0.57651(10) 0.7746(5) 0.0203(8) Uani 1 1 d . . . . .
C20 C 0.5467(2) 0.60430(11) 0.9023(5) 0.0242(9) Uani 1 1 d . . . . .
C21 C 0.6022(2) 0.63181(11) 0.8946(5) 0.0244(9) Uani 1 1 d . . . . .
C22 C 0.6345(2) 0.59757(11) 0.6083(5) 0.0227(8) Uani 1 1 d . . . . .
C23 C 0.6789(2) 0.59186(12) 0.4812(5) 0.0254(9) Uani 1 1 d . . . . .
H23 H 0.717442 0.609263 0.464344 0.030 Uiso 1 1 calc R U . . .
C24 C 0.6681(2) 0.56166(11) 0.3804(5) 0.0232(8) Uani 1 1 d . . . . .
H24 H 0.699600 0.557956 0.295927 0.028 Uiso 1 1 calc R U . . .
C25 C 0.6146(2) 0.68006(11) 0.6194(5) 0.0231(8) Uani 1 1 d . . . . .
C26 C 0.5423(2) 0.68415(13) 0.6044(6) 0.0341(10) Uani 1 1 d . . . . .
H26 H 0.511400 0.665985 0.653082 0.041 Uiso 1 1 calc R U . . .
C27 C 0.5142(3) 0.71470(16) 0.5186(7) 0.0548(15) Uani 1 1 d . . . . .
H27 H 0.464185 0.717733 0.509189 0.066 Uiso 1 1 calc R U . . .
C28 C 0.5598(4) 0.74068(15) 0.4470(7) 0.0594(17) Uani 1 1 d . . . . .
H28 H 0.540835 0.761589 0.387851 0.071 Uiso 1 1 calc R U . . .
C29 C 0.6312(3) 0.73669(15) 0.4602(7) 0.0535(15) Uani 1 1 d . . . . .
H29 H 0.661827 0.754564 0.409250 0.064 Uiso 1 1 calc R U . . .
C30 C 0.6596(3) 0.70669(14) 0.5475(6) 0.0422(12) Uani 1 1 d . . . . .
H30 H 0.709584 0.704290 0.558450 0.051 Uiso 1 1 calc R U . . .
C31 C 0.6210(3) 0.65422(13) 1.0238(5) 0.0343(10) Uani 1 1 d . . . . .
H31 H 0.659306 0.672179 1.016372 0.041 Uiso 1 1 calc R U . . .
C32 C 0.5848(3) 0.65062(14) 1.1611(5) 0.0383(11) Uani 1 1 d . . . . .
H32 H 0.598721 0.665389 1.248972 0.046 Uiso 1 1 calc R U . . .
C33 C 0.5280(3) 0.62524(14) 1.1696(6) 0.0385(11) Uani 1 1 d . . . . .
H33 H 0.501172 0.623369 1.262352 0.046 Uiso 1 1 calc R U . . .
C34 C 0.5099(2) 0.60247(12) 1.0432(5) 0.0312(10) Uani 1 1 d . . . . .
H34 H 0.471007 0.584932 1.052200 0.037 Uiso 1 1 calc R U . . .
C35 C 0.4740(2) 0.55172(11) 0.7874(5) 0.0221(8) Uani 1 1 d . . . . .
H35 H 0.442437 0.555200 0.872020 0.027 Uiso 1 1 calc R U . . .

loop_
_atom_site_aniso_label
_atom_site_aniso_U_11
_atom_site_aniso_U_22
_atom_site_aniso_U_33
_atom_site_aniso_U_23
_atom_site_aniso_U_13
_atom_site_aniso_U_12
P1 0.0217(5) 0.0217(5) 0.0222(5) 0.0060(4) -0.0032(4) -0.0012(4)
O1 0.0225(14) 0.0244(13) 0.0195(13) 0.0087(11) 0.0061(11) 0.0051(11)
O2 0.0252(15) 0.0454(18) 0.0300(17) 0.0067(14) -0.0072(13) -0.0045(13)
C1 0.140(7) 0.060(4) 0.041(4) -0.008(3) -0.018(4) -0.011(4)
C2 0.095(5) 0.049(3) 0.041(3) 0.008(3) -0.012(3) -0.023(3)
C3 0.044(3) 0.040(3) 0.027(2) 0.004(2) -0.001(2) -0.006(2)
C4 0.043(3) 0.043(3) 0.027(2) 0.006(2) 0.003(2) -0.006(2)
C5 0.035(2) 0.035(2) 0.029(2) 0.0100(19) 0.006(2) 0.0007(19)
C6 0.033(2) 0.039(2) 0.030(2) 0.007(2) 0.005(2) 0.003(2)
C7 0.030(2) 0.034(2) 0.028(2) 0.0109(19) 0.0032(19) 0.0063(19)
C8 0.028(2) 0.035(2) 0.028(2) 0.0102(18) 0.0075(19) 0.0051(18)
C9 0.028(2) 0.037(2) 0.019(2) 0.0109(17) 0.0049(17) 0.0054(18)
C10 0.028(2) 0.036(2) 0.022(2) 0.0107(18) 0.0064(17) 0.0042(18)
C11 0.027(2) 0.035(2) 0.020(2) 0.0140(18) 0.0050(17) 0.0008(18)
C12 0.033(2) 0.027(2) 0.023(2) 0.0127(17) 0.0059(18) 0.0062(18)
C13 0.0214(18) 0.0212(18) 0.0181(19) 0.0094(15) 0.0050(15) 0.0057(15)
C14 0.0210(18) 0.0166(17) 0.0209(19) 0.0101(15) 0.0021(15) 0.0050(15)
C15 0.0187(18) 0.0159(16) 0.0187(18) 0.0089(14) 0.0024(15) 0.0027(14)
C16 0.0216(19) 0.0138(16) 0.0214(19) 0.0068(14) 0.0000(16) 0.0047(14)
C17 0.0188(18) 0.0168(17) 0.0224(19) 0.0062(15) 0.0037(15) 0.0044(14)
C18 0.0210(18) 0.0181(17) 0.0197(19) 0.0068(15) 0.0019(15) 0.0059(15)
C19 0.0228(18) 0.0172(17) 0.0208(19) 0.0059(15) 0.0006(16) 0.0050(14)
C20 0.030(2) 0.0175(18) 0.025(2) 0.0072(16) 0.0001(18) 0.0054(16)
C21 0.027(2) 0.0219(19) 0.025(2) 0.0058(16) -0.0026(17) 0.0031(16)
C22 0.0216(19) 0.0196(18) 0.027(2) 0.0076(16) 0.0006(17) 0.0035(15)
C23 0.024(2) 0.0228(19) 0.029(2) 0.0076(17) 0.0032(17) -0.0025(16)
C24 0.0206(19) 0.026(2) 0.023(2) 0.0083(16) 0.0066(16) -0.0015(16)
C25 0.032(2) 0.0170(18) 0.0204(19) -0.0015(15) -0.0038(17) 0.0023(16)
C26 0.033(2) 0.028(2) 0.042(3) 0.005(2) -0.003(2) 0.0062(19)
C27 0.054(3) 0.047(3) 0.063(4) 0.009(3) -0.019(3) 0.019(3)
C28 0.093(5) 0.030(3) 0.055(4) 0.015(3) -0.010(3) 0.020(3)
C29 0.075(4) 0.036(3) 0.050(3) 0.020(2) 0.004(3) -0.001(3)
C30 0.043(3) 0.034(2) 0.050(3) 0.015(2) -0.001(2) -0.007(2)
C31 0.040(3) 0.032(2) 0.031(2) -0.0017(19) -0.006(2) -0.004(2)
C32 0.054(3) 0.035(2) 0.026(2) -0.004(2) -0.002(2) -0.007(2)
C33 0.048(3) 0.040(3) 0.028(2) -0.010(2) 0.012(2) -0.003(2)
C34 0.036(2) 0.024(2) 0.033(2) -0.0060(18) 0.008(2) -0.0017(18)
C35 0.0237(19) 0.0232(18) 0.0194(19) 0.0091(16) 0.0037(16) 0.0083(15)

loop_
_atom_type_symbol
_atom_type_description
_atom_type_scat_dispersion_real
_atom_type_scat_dispersion_imag
_atom_type_scat_source
C C 0.0033 0.0016 'International Tables Vol C Tables 4.2.6.8 and 6.1.1.4'
H H 0.0000 0.0000 'International Tables Vol C Tables 4.2.6.8 and 6.1.1.4'
O O 0.0106 0.0060 'International Tables Vol C Tables 4.2.6.8 and 6.1.1.4'
P P 0.1023 0.0942 'International Tables Vol C Tables 4.2.6.8 and 6.1.1.4'

loop_
_geom_angle_atom_site_label_1
_geom_angle_atom_site_label_2
_geom_angle_atom_site_label_3
_geom_angle
_geom_angle_site_symmetry_1
_geom_angle_site_symmetry_3
_geom_angle_publ_flag
O2 P1 C21 114.77(19) . . ?
O2 P1 C22 115.24(19) . . ?
O2 P1 C25 110.88(18) . . ?
C21 P1 C22 103.16(19) . . ?
C21 P1 C25 107.45(19) . . ?
C22 P1 C25 104.46(18) . . ?
C13 O1 C12 114.0(3) . . ?
H1A C1 H1B 109.5 . . ?
H1A C1 H1C 109.5 . . ?
H1B C1 H1C 109.5 . . ?
C2 C1 H1A 109.5 . . ?
C2 C1 H1B 109.5 . . ?
C2 C1 H1C 109.5 . . ?
C1 C2 H2A 108.9 . . ?
C1 C2 H2B 108.9 . . ?
C1 C2 C3 113.6(5) . . ?
H2A C2 H2B 107.7 . . ?
C3 C2 H2A 108.9 . . ?
C3 C2 H2B 108.9 . . ?
C2 C3 H3A 108.7 . . ?
C2 C3 H3B 108.7 . . ?
C2 C3 C4 114.3(4) . . ?
H3A C3 H3B 107.6 . . ?
C4 C3 H3A 108.7 . . ?
C4 C3 H3B 108.7 . . ?
C3 C4 H4A 108.9 . . ?
C3 C4 H4B 108.9 . . ?
C3 C4 C5 113.3(4) . . ?
H4A C4 H4B 107.7 . . ?
C5 C4 H4A 108.9 . . ?
C5 C4 H4B 108.9 . . ?
C4 C5 H5A 108.7 . . ?
C4 C5 H5B 108.7 . . ?
C4 C5 C6 114.4(4) . . ?
H5A C5 H5B 107.6 . . ?
C6 C5 H5A 108.7 . . ?
C6 C5 H5B 108.7 . . ?
C5 C6 H6A 108.9 . . ?
C5 C6 H6B 108.9 . . ?
H6A C6 H6B 107.7 . . ?
C7 C6 C5 113.5(4) . . ?
C7 C6 H6A 108.9 . . ?
C7 C6 H6B 108.9 . . ?
C6 C7 H7A 108.7 . . ?
C6 C7 H7B 108.7 . . ?
C6 C7 C8 114.4(4) . . ?
H7A C7 H7B 107.6 . . ?
C8 C7 H7A 108.7 . . ?
C8 C7 H7B 108.7 . . ?
C7 C8 H8A 108.8 . . ?
C7 C8 H8B 108.8 . . ?
H8A C8 H8B 107.7 . . ?
C9 C8 C7 113.7(4) . . ?
C9 C8 H8A 108.8 . . ?
C9 C8 H8B 108.8 . . ?
C8 C9 H9A 108.9 . . ?
C8 C9 H9B 108.9 . . ?
C8 C9 C10 113.4(3) . . ?
H9A C9 H9B 107.7 . . ?
C10 C9 H9A 108.9 . . ?
C10 C9 H9B 108.9 . . ?
C9 C10 H10A 109.0 . . ?
C9 C10 H10B 109.0 . . ?
H10A C10 H10B 107.8 . . ?
C11 C10 C9 113.1(3) . . ?
C11 C10 H10A 109.0 . . ?
C11 C10 H10B 109.0 . . ?
C10 C11 H11A 108.8 . . ?
C10 C11 H11B 108.8 . . ?
H11A C11 H11B 107.7 . . ?
C12 C11 C10 113.8(3) . . ?
C12 C11 H11A 108.8 . . ?
C12 C11 H11B 108.8 . . ?
O1 C12 C11 109.0(3) . . ?
O1 C12 H12A 109.9 . . ?
O1 C12 H12B 109.9 . . ?
C11 C12 H12A 109.9 . . ?
C11 C12 H12B 109.9 . . ?
H12A C12 H12B 108.3 . . ?
O1 C13 C14 119.0(3) . 5_666 ?
O1 C13 C17 118.9(3) . . ?
C14 C13 C17 121.9(3) 5_666 . ?
C13 C14 C15 119.4(4) 5_666 . ?
C13 C14 C35 121.7(4) 5_666 . ?
C15 C14 C35 118.8(3) . . ?
C15 C15 C14 120.0(4) 5_666 . ?
C15 C15 C16 120.9(4) 5_666 . ?
C16 C15 C14 119.1(3) . . ?
C15 C16 C17 118.8(3) . . ?
C15 C16 C18 121.2(3) . . ?
C18 C16 C17 119.9(3) . . ?
C13 C17 C16 118.9(3) . . ?
C24 C17 C13 121.8(3) . . ?
C24 C17 C16 119.3(4) . . ?
C16 C18 C19 118.8(3) . . ?
C22 C18 C16 117.6(3) . . ?
C22 C18 C19 123.7(4) . . ?
C18 C19 C20 121.9(3) . . ?
C35 C19 C18 118.2(4) . . ?
C35 C19 C20 119.8(4) . . ?
C21 C20 C19 122.9(4) . . ?
C34 C20 C19 121.0(4) . . ?
C34 C20 C21 116.0(4) . . ?
C20 C21 P1 123.0(3) . . ?
C31 C21 P1 116.0(3) . . ?
C31 C21 C20 121.0(4) . . ?
C18 C22 P1 122.9(3) . . ?
C23 C22 P1 115.4(3) . . ?
C23 C22 C18 121.7(4) . . ?
C22 C23 H23 119.4 . . ?
C24 C23 C22 121.3(4) . . ?
C24 C23 H23 119.4 . . ?
C17 C24 H24 119.9 . . ?
C23 C24 C17 120.2(4) . . ?
C23 C24 H24 119.9 . . ?
C26 C25 P1 122.1(3) . . ?
C26 C25 C30 119.6(4) . . ?
C30 C25 P1 118.3(3) . . ?
C25 C26 H26 119.8 . . ?
C25 C26 C27 120.3(5) . . ?
C27 C26 H26 119.8 . . ?
C26 C27 H27 120.4 . . ?
C28 C27 C26 119.2(5) . . ?
C28 C27 H27 120.4 . . ?
C27 C28 H28 119.6 . . ?
C29 C28 C27 120.8(5) . . ?
C29 C28 H28 119.6 . . ?
C28 C29 H29 119.9 . . ?
C28 C29 C30 120.3(5) . . ?
C30 C29 H29 119.9 . . ?
C25 C30 H30 120.1 . . ?
C29 C30 C25 119.8(5) . . ?
C29 C30 H30 120.1 . . ?
C21 C31 H31 119.5 . . ?
C32 C31 C21 121.0(4) . . ?
C32 C31 H31 119.5 . . ?
C31 C32 H32 120.5 . . ?
C31 C32 C33 119.1(4) . . ?
C33 C32 H32 120.5 . . ?
C32 C33 H33 119.9 . . ?
C32 C33 C34 120.2(4) . . ?
C34 C33 H33 119.9 . . ?
C20 C34 H34 118.7 . . ?
C33 C34 C20 122.6(4) . . ?
C33 C34 H34 118.7 . . ?
C14 C35 H35 118.1 . . ?
C19 C35 C14 123.8(4) . . ?
C19 C35 H35 118.1 . . ?

loop_
_geom_bond_atom_site_label_1
_geom_bond_atom_site_label_2
_geom_bond_distance
_geom_bond_site_symmetry_2
_geom_bond_publ_flag
P1 O2 1.477(3) . ?
P1 C21 1.791(4) . ?
P1 C22 1.792(4) . ?
P1 C25 1.816(4) . ?
O1 C12 1.448(4) . ?
O1 C13 1.377(4) . ?
C1 H1A 0.9800 . ?
C1 H1B 0.9800 . ?
C1 H1C 0.9800 . ?
C1 C2 1.498(9) . ?
C2 H2A 0.9900 . ?
C2 H2B 0.9900 . ?
C2 C3 1.513(7) . ?
C3 H3A 0.9900 . ?
C3 H3B 0.9900 . ?
C3 C4 1.513(6) . ?
C4 H4A 0.9900 . ?
C4 H4B 0.9900 . ?
C4 C5 1.518(6) . ?
C5 H5A 0.9900 . ?
C5 H5B 0.9900 . ?
C5 C6 1.519(6) . ?
C6 H6A 0.9900 . ?
C6 H6B 0.9900 . ?
C6 C7 1.510(6) . ?
C7 H7A 0.9900 . ?
C7 H7B 0.9900 . ?
C7 C8 1.518(6) . ?
C8 H8A 0.9900 . ?
C8 H8B 0.9900 . ?
C8 C9 1.514(6) . ?
C9 H9A 0.9900 . ?
C9 H9B 0.9900 . ?
C9 C10 1.525(6) . ?
C10 H10A 0.9900 . ?
C10 H10B 0.9900 . ?
C10 C11 1.523(6) . ?
C11 H11A 0.9900 . ?
C11 H11B 0.9900 . ?
C11 C12 1.502(6) . ?
C12 H12A 0.9900 . ?
C12 H12B 0.9900 . ?
C13 C14 1.386(5) 5_666 ?
C13 C17 1.422(5) . ?
C14 C15 1.426(5) . ?
C14 C35 1.430(6) . ?
C15 C15 1.410(7) 5_666 ?
C15 C16 1.421(5) . ?
C16 C17 1.438(5) . ?
C16 C18 1.435(5) . ?
C17 C24 1.409(5) . ?
C18 C19 1.470(5) . ?
C18 C22 1.404(5) . ?
C19 C20 1.490(6) . ?
C19 C35 1.367(5) . ?
C20 C21 1.409(6) . ?
C20 C34 1.403(6) . ?
C21 C31 1.401(6) . ?
C22 C23 1.395(6) . ?
C23 H23 0.9500 . ?
C23 C24 1.368(6) . ?
C24 H24 0.9500 . ?
C25 C26 1.375(6) . ?
C25 C30 1.390(6) . ?
C26 H26 0.9500 . ?
C26 C27 1.388(6) . ?
C27 H27 0.9500 . ?
C27 C28 1.383(8) . ?
C28 H28 0.9500 . ?
C28 C29 1.355(8) . ?
C29 H29 0.9500 . ?
C29 C30 1.383(7) . ?
C30 H30 0.9500 . ?
C31 H31 0.9500 . ?
C31 C32 1.375(7) . ?
C32 H32 0.9500 . ?
C32 C33 1.381(7) . ?
C33 H33 0.9500 . ?
C33 C34 1.386(6) . ?
C34 H34 0.9500 . ?
C35 H35 0.9500 . ?

loop_
_geom_torsion_atom_site_label_1
_geom_torsion_atom_site_label_2
_geom_torsion_atom_site_label_3
_geom_torsion_atom_site_label_4
_geom_torsion
_geom_torsion_site_symmetry_1
_geom_torsion_site_symmetry_2
_geom_torsion_site_symmetry_3
_geom_torsion_site_symmetry_4
_geom_torsion_publ_flag
P1 C21 C31 C32 -179.9(4) . . . . ?
P1 C22 C23 C24 -177.7(3) . . . . ?
P1 C25 C26 C27 -177.6(4) . . . . ?
P1 C25 C30 C29 176.6(4) . . . . ?
O1 C13 C17 C16 -177.6(3) . . . . ?
O1 C13 C17 C24 2.3(5) . . . . ?
O2 P1 C21 C20 -141.4(3) . . . . ?
O2 P1 C21 C31 37.1(4) . . . . ?
O2 P1 C22 C18 140.7(3) . . . . ?
O2 P1 C22 C23 -41.6(4) . . . . ?
O2 P1 C25 C26 -167.4(4) . . . . ?
O2 P1 C25 C30 15.2(4) . . . . ?
C1 C2 C3 C4 -178.7(5) . . . . ?
C2 C3 C4 C5 -179.7(5) . . . . ?
C3 C4 C5 C6 179.6(4) . . . . ?
C4 C5 C6 C7 -179.7(4) . . . . ?
C5 C6 C7 C8 173.6(4) . . . . ?
C6 C7 C8 C9 -177.4(4) . . . . ?
C7 C8 C9 C10 176.7(3) . . . . ?
C8 C9 C10 C11 -176.1(3) . . . . ?
C9 C10 C11 C12 170.4(3) . . . . ?
C10 C11 C12 O1 72.5(4) . . . . ?
C12 O1 C13 C14 100.1(4) . . . 5_666 ?
C12 O1 C13 C17 -83.1(4) . . . . ?
C13 O1 C12 C11 -167.4(3) . . . . ?
C13 C14 C15 C15 0.7(6) 5_666 . . 5_666 ?
C13 C14 C15 C16 -179.5(3) 5_666 . . . ?
C13 C14 C35 C19 176.9(4) 5_666 . . . ?
C13 C17 C24 C23 178.9(4) . . . . ?
C14 C13 C17 C16 -0.9(5) 5_666 . . . ?
C14 C13 C17 C24 179.0(4) 5_666 . . . ?
C14 C15 C16 C17 -179.9(3) . . . . ?
C14 C15 C16 C18 1.3(5) . . . . ?
C15 C14 C35 C19 -0.6(5) . . . . ?
C15 C15 C16 C17 0.0(6) 5_666 . . . ?
C15 C15 C16 C18 -178.9(4) 5_666 . . . ?
C15 C16 C17 C13 0.4(5) . . . . ?
C15 C16 C17 C24 -179.5(3) . . . . ?
C15 C16 C18 C19 1.7(5) . . . . ?
C15 C16 C18 C22 -179.0(3) . . . . ?
C16 C17 C24 C23 -1.1(6) . . . . ?
C16 C18 C19 C20 171.2(3) . . . . ?
C16 C18 C19 C35 -4.1(5) . . . . ?
C16 C18 C22 P1 175.7(3) . . . . ?
C16 C18 C22 C23 -1.9(5) . . . . ?
C17 C16 C18 C19 -177.1(3) . . . . ?
C17 C16 C18 C22 2.1(5) . . . . ?
C18 C16 C17 C13 179.3(3) . . . . ?
C18 C16 C17 C24 -0.7(5) . . . . ?
C18 C19 C20 C21 7.5(6) . . . . ?
C18 C19 C20 C34 -167.9(4) . . . . ?
C18 C19 C35 C14 3.6(5) . . . . ?
C18 C22 C23 C24 0.1(6) . . . . ?
C19 C18 C22 P1 -5.1(5) . . . . ?
C19 C18 C22 C23 177.3(4) . . . . ?
C19 C20 C21 P1 6.0(5) . . . . ?
C19 C20 C21 C31 -172.4(4) . . . . ?
C19 C20 C34 C33 173.6(4) . . . . ?
C20 C19 C35 C14 -171.8(3) . . . . ?
C20 C21 C31 C32 -1.4(7) . . . . ?
C21 P1 C22 C18 14.8(4) . . . . ?
C21 P1 C22 C23 -167.4(3) . . . . ?
C21 P1 C25 C26 -41.2(4) . . . . ?
C21 P1 C25 C30 141.4(4) . . . . ?
C21 C20 C34 C33 -2.1(6) . . . . ?
C21 C31 C32 C33 -1.8(7) . . . . ?
C22 P1 C21 C20 -15.2(4) . . . . ?
C22 P1 C21 C31 163.2(3) . . . . ?
C22 P1 C25 C26 67.9(4) . . . . ?
C22 P1 C25 C30 -109.5(4) . . . . ?
C22 C18 C19 C20 -8.0(6) . . . . ?
C22 C18 C19 C35 176.7(4) . . . . ?
C22 C23 C24 C17 1.4(6) . . . . ?
C25 P1 C21 C20 94.8(3) . . . . ?
C25 P1 C21 C31 -86.8(4) . . . . ?
C25 P1 C22 C18 -97.4(3) . . . . ?
C25 P1 C22 C23 80.3(3) . . . . ?
C25 C26 C27 C28 0.7(8) . . . . ?
C26 C25 C30 C29 -0.9(7) . . . . ?
C26 C27 C28 C29 -0.2(9) . . . . ?
C27 C28 C29 C30 -0.8(10) . . . . ?
C28 C29 C30 C25 1.4(9) . . . . ?
C30 C25 C26 C27 -0.2(7) . . . . ?
C31 C32 C33 C34 2.9(8) . . . . ?
C32 C33 C34 C20 -0.9(7) . . . . ?
C34 C20 C21 P1 -178.4(3) . . . . ?
C34 C20 C21 C31 3.2(6) . . . . ?
C35 C14 C15 C15 178.2(4) . . . 5_666 ?
C35 C14 C15 C16 -2.0(5) . . . . ?
C35 C19 C20 C21 -177.2(4) . . . . ?
C35 C19 C20 C34 7.4(6) . . . . ?
